data_7235478
loop_
_publ_author_name
'Kodama, Koichi'
'Hayashi, Naoki'
'Fujita, Mikidai'
'Hirose, Takuji'

_publ_section_title
;
 Direct enantioseparation of 1-(2-hydroxyphenyl) ethylamines via
 diastereomeric salt formation: chiral recognition mechanism based on the
 crystal structure
;
_journal_issue 49
_journal_name_full 'RSC Advances'
_journal_page_first 25609
_journal_paper_doi 10.1039/c4ra00414k
_journal_volume 4
_journal_year 2014
_chemical_absolute_configuration rm
_chemical_formula_sum 'C21 H34 N2 O4'
_chemical_formula_weight 378.50
_space_group_crystal_system monoclinic
_space_group_IT_number 4
_space_group_name_Hall 'P 2yb'
_space_group_name_H-M_alt 'P 1 21 1'
_atom_sites_solution_hydrogens mixed
_audit_creation_method SHELXL-2013
_cell_angle_alpha 90
_cell_angle_beta 116.504(3)
_cell_angle_gamma 90
_cell_formula_units_Z 4
_cell_length_a 16.749(4)
_cell_length_b 8.124(2)
_cell_length_c 17.552(4)
_cell_measurement_temperature 150(2)
_cell_volume 2137.3(9)
_computing_cell_refinement 'APEX II (Bruker, 2005)'
_computing_data_collection 'APEX II (Bruker, 2005)'
_computing_molecular_graphics 'Mercury Version 3.1'
_computing_publication_material 'Mercury Version 3.1'
_computing_structure_refinement 'SHELXL-2013 (Sheldrick, 2013)'
_diffrn_ambient_temperature 150(2)
_diffrn_measured_fraction_theta_full 0.968
_diffrn_measured_fraction_theta_max 0.993
_diffrn_measurement_device_type CCD
_diffrn_radiation_type MoK\a
_diffrn_radiation_wavelength 0.71073
_diffrn_reflns_av_R_equivalents 0.1078
_diffrn_reflns_av_unetI/netI 0.0858
_diffrn_reflns_Laue_measured_fraction_full 0.968
_diffrn_reflns_Laue_measured_fraction_max 0.993
_diffrn_reflns_limit_h_max 19
_diffrn_reflns_limit_h_min -19
_diffrn_reflns_limit_k_max 9
_diffrn_reflns_limit_k_min -7
_diffrn_reflns_limit_l_max 20
_diffrn_reflns_limit_l_min -20
_diffrn_reflns_number 9937
_diffrn_reflns_point_group_measured_fraction_full 0.699
_diffrn_reflns_point_group_measured_fraction_max 0.717
_diffrn_reflns_theta_full 25.242
_diffrn_reflns_theta_max 25.000
_diffrn_reflns_theta_min 1.296
_exptl_absorpt_coefficient_mu 0.081
_exptl_crystal_colour colorless
_exptl_crystal_density_diffrn 1.176
_exptl_crystal_description platelet
_exptl_crystal_F_000 824
_exptl_crystal_size_max 0.160
_exptl_crystal_size_mid 0.160
_exptl_crystal_size_min 0.050
_refine_diff_density_max 0.399
_refine_diff_density_min -0.405
_refine_diff_density_rms 0.092
_refine_ls_abs_structure_details
;
 Flack x determined using 830 quotients [(I+)-(I-)]/[(I+)+(I-)]
 (Parsons and Flack (2004), Acta Cryst. A60, s61).
;
_refine_ls_abs_structure_Flack 10.0(10)
_refine_ls_extinction_method none
_refine_ls_goodness_of_fit_ref 1.078
_refine_ls_hydrogen_treatment mixed
_refine_ls_matrix_type full
_refine_ls_number_parameters 588
_refine_ls_number_reflns 5394
_refine_ls_number_restraints 1
_refine_ls_restrained_S_all 1.078
_refine_ls_R_factor_all 0.1133
_refine_ls_R_factor_gt 0.0814
_refine_ls_shift/su_max 0.005
_refine_ls_shift/su_mean 0.000
_refine_ls_structure_factor_coef Fsqd
_refine_ls_weighting_details 'w=1/[\s^2^(Fo^2^)+(0.1169P)^2^+2.7790P] where P=(Fo^2^+2Fc^2^)/3'
_refine_ls_weighting_scheme calc
_refine_ls_wR_factor_gt 0.2084
_refine_ls_wR_factor_ref 0.2435
_reflns_Friedel_coverage 0.340
_reflns_Friedel_fraction_full 0.385
_reflns_Friedel_fraction_max 0.395
_reflns_number_gt 4024
_reflns_number_total 5394
_reflns_threshold_expression 'I > 2\s(I)'
_cod_data_source_file c4ra00414k2.cif
_cod_data_source_block 1b_7
_cod_original_cell_volume 2137.2(9)
_cod_original_sg_symbol_H-M 'P 21'
_cod_database_code 7235478
_shelx_space_group_comment
;
The symmetry employed for this shelxl refinement is uniquely defined
by the following loop, which should always be used as a source of
symmetry information in preference to the above space-group names.
They are only intended as comments.
;
_shelx_estimated_absorpt_t_min 0.987
_shelx_estimated_absorpt_t_max 0.996
_shelxl_version_number 2013-4

loop_
_space_group_symop_operation_xyz
'x, y, z'
'-x, y+1/2, -z'

loop_
_atom_site_label
_atom_site_type_symbol
_atom_site_fract_x
_atom_site_fract_y
_atom_site_fract_z
_atom_site_U_iso_or_equiv
_atom_site_adp_type
_atom_site_occupancy
_atom_site_site_symmetry_order
_atom_site_calc_flag
_atom_site_refinement_flags_posn
_atom_site_refinement_flags_adp
_atom_site_refinement_flags_occupancy
_atom_site_disorder_assembly
_atom_site_disorder_group
O1 O -0.3395(3) -0.7954(8) -0.0261(3) 0.0398(14) Uani 1 1 d . . . . .
O2 O -0.4663(3) -0.2313(7) -0.0700(3) 0.0387(13) Uani 1 1 d . . . . .
O3 O -0.3508(3) -0.6296(7) 0.0687(3) 0.0393(13) Uani 1 1 d . . . . .
C1 C -0.5214(4) 0.1328(10) -0.3190(4) 0.0299(16) Uani 1 1 d . . . . .
O4 O -0.6907(4) -0.1076(8) -0.2364(3) 0.0441(14) Uani 1 1 d . . . . .
H1 H -0.6783 -0.0815 -0.1861 0.066 Uiso 1 1 calc R U . . .
C2 C -0.6304(5) -0.0844(10) -0.3348(5) 0.0337(18) Uani 1 1 d . . . . .
N1 N -0.1808(4) -0.9225(9) 0.0855(4) 0.0338(15) Uani 1 1 d . . . . .
H2 H -0.201(4) -1.020(9) 0.065(4) 0.003(14) Uiso 1 1 d . . . . .
C3 C -0.5740(5) -0.0030(10) -0.3612(4) 0.0316(17) Uani 1 1 d . . . . .
H3 H -0.5711 -0.0420 -0.4109 0.038 Uiso 1 1 calc R U . . .
N2 N -0.3554(4) -0.3945(9) -0.0703(4) 0.0382(15) Uani 1 1 d . . . . .
H4 H -0.3644 -0.4774 -0.0427 0.046 Uiso 1 1 calc R U . . .
N3 N -0.5150(4) 0.1104(8) -0.0629(3) 0.0291(13) Uani 1 1 d . . . . .
H5 H -0.5179 0.1546 -0.0090 0.044 Uiso 1 1 calc R U . . .
H6 H -0.4555 0.1461 -0.0623 0.044 Uiso 1 1 calc R U . . .
H7 H -0.5188 -0.0166 -0.0638 0.044 Uiso 1 1 calc R U . . .
C4 C -0.4065(4) -0.2604(10) -0.0917(4) 0.0293(16) Uani 1 1 d . . . . .
C5 C -0.6345(4) -0.0261(10) -0.2615(4) 0.0324(17) Uani 1 1 d . . . . .
C6 C -0.4572(5) 0.2100(11) -0.3494(5) 0.0389(19) Uani 1 1 d . . . . .
C7 C -0.3137(4) -0.7413(10) 0.0480(4) 0.0290(16) Uani 1 1 d . . . . .
N4 N 0.0181(5) -1.1832(10) 0.0550(4) 0.0470(19) Uani 1 1 d . . . . .
H86 H -0.0347 -1.1158 0.0538 0.070 Uiso 1 1 calc R U . A 1
H87 H -0.0059 -1.2777 0.0112 0.070 Uiso 1 1 calc R U . A 1
H88 H 0.0586 -1.1076 0.0400 0.070 Uiso 1 1 calc R U . A 1
C8 C 0.0545(5) -0.9953(10) 0.3449(5) 0.0358(18) Uani 1 1 d . . . . .
H8 H 0.0510 -0.9465 0.3926 0.043 Uiso 1 1 calc R U . . .
C9 C -0.5921(5) 0.1792(11) -0.1412(4) 0.0345(18) Uani 1 1 d . . . . .
H9 H -0.6486 0.1367 -0.1422 0.041 Uiso 1 1 calc R U . . .
O5 O -0.0689(4) -0.8939(9) 0.0459(4) 0.0532(16) Uani 1 1 d . . . . .
C10 C -0.5865(5) 0.1141(10) -0.2203(4) 0.0321(17) Uani 1 1 d . . . . .
C11 C -0.2298(4) -0.8209(10) 0.1186(4) 0.0291(16) Uani 1 1 d . . . . .
H10 H -0.2472 -0.8889 0.1563 0.035 Uiso 1 1 calc R U . . .
C12 C -0.3802(5) -0.1521(11) -0.1455(5) 0.0395(19) Uani 1 1 d . . . . .
H11 H -0.3513 -0.0501 -0.1147 0.047 Uiso 1 1 calc R U . . .
H12 H -0.4328 -0.1221 -0.1991 0.047 Uiso 1 1 calc R U . . .
O6 O -0.1881(4) -0.2710(8) 0.0390(4) 0.0564(17) Uani 1 1 d . . . . .
C13 C -0.3145(5) -0.2571(12) -0.1637(5) 0.043(2) Uani 1 1 d . . . . .
H13 H -0.2629 -0.1905 -0.1585 0.051 Uiso 1 1 calc R U . . .
H14 H -0.3441 -0.3047 -0.2216 0.051 Uiso 1 1 calc R U . . .
C14 C -0.1585(5) -0.6948(11) 0.1729(5) 0.042(2) Uani 1 1 d . . . . .
H15 H -0.1856 -0.5861 0.1720 0.050 Uiso 1 1 calc R U . . .
H16 H -0.1256 -0.7325 0.2326 0.050 Uiso 1 1 calc R U . . .
C15 C 0.0046(5) -1.1947(10) 0.2345(4) 0.0394(19) Uani 1 1 d . . . . .
C16 C -0.5296(5) 0.1885(10) -0.2486(4) 0.0323(17) Uani 1 1 d . . . . .
H17 H -0.4953 0.2809 -0.2183 0.039 Uiso 1 1 calc R U . . .
O7 O -0.1269(4) -0.4035(10) -0.0319(5) 0.072(2) Uani 1 1 d . . . . .
C17 C -0.5934(6) 0.3648(11) -0.1358(5) 0.042(2) Uani 1 1 d . . . . .
H18 H -0.5352 0.4087 -0.1264 0.064 Uiso 1 1 calc R U . . .
H19 H -0.6059 0.3969 -0.0884 0.064 Uiso 1 1 calc R U . . .
H20 H -0.6398 0.4090 -0.1891 0.064 Uiso 1 1 calc R U . . .
C18 C -0.0018(5) -1.1275(11) 0.3051(4) 0.0381(19) Uani 1 1 d . . . . .
C19 C 0.1160(5) -0.9298(11) 0.3188(5) 0.0379(19) Uani 1 1 d . . . . .
C20 C -0.2846(5) -0.3944(11) -0.0954(5) 0.0364(17) Uani 1 1 d . . . . .
H21 H -0.2826 -0.5026 -0.1217 0.044 Uiso 1 1 calc R U . . .
C21 C -0.6839(5) -0.2382(11) -0.3837(5) 0.044(2) Uani 1 1 d . . . . .
C22 C -0.0981(5) -0.6872(12) 0.1300(6) 0.050(2) Uani 1 1 d . . . . .
H22 H -0.1138 -0.5925 0.0904 0.060 Uiso 1 1 calc R U . . .
H23 H -0.0349 -0.6764 0.1726 0.060 Uiso 1 1 calc R U . . .
C23 C -0.1130(5) -0.8457(10) 0.0827(5) 0.0356(19) Uani 1 1 d . . . . .
C24 C -0.3937(6) 0.0768(15) -0.3523(6) 0.044(3) Uani 0.809(16) 1 d . . P B 4
H24 H -0.3533 0.1251 -0.3729 0.066 Uiso 0.809(16) 1 calc R U P B 4
H25 H -0.4285 -0.0115 -0.3908 0.066 Uiso 0.809(16) 1 calc R U P B 4
H26 H -0.3589 0.0319 -0.2950 0.066 Uiso 0.809(16) 1 calc R U P B 4
C25 C -0.1915(5) -0.3537(11) -0.0223(5) 0.042(2) Uani 1 1 d . . . . .
C26 C 0.1218(5) -1.0031(12) 0.2502(5) 0.046(2) Uani 1 1 d . . . . .
C27 C 0.0677(5) -1.1380(12) 0.2086(5) 0.044(2) Uani 1 1 d . . . . .
C28 C 0.1752(6) -0.7822(12) 0.3661(6) 0.053(2) Uani 1 1 d . . . . .
C29 C -0.6674(7) -0.2832(14) -0.4604(5) 0.060(3) Uani 1 1 d . . . . .
H27 H -0.6905 -0.1955 -0.5031 0.091 Uiso 1 1 calc R U . . .
H28 H -0.6980 -0.3867 -0.4853 0.091 Uiso 1 1 calc R U . . .
H29 H -0.6032 -0.2962 -0.4418 0.091 Uiso 1 1 calc R U . . .
C30 C -0.0640(5) -1.1980(13) 0.3383(5) 0.046(2) Uani 1 1 d . . . . .
C31 C -0.7847(6) -0.2132(14) -0.4157(6) 0.063(3) Uani 1 1 d . . . . .
H30 H -0.7968 -0.1833 -0.3678 0.094 Uiso 1 1 calc R U . . .
H31 H -0.8162 -0.3154 -0.4416 0.094 Uiso 1 1 calc R U . . .
H32 H -0.8055 -0.1248 -0.4582 0.094 Uiso 1 1 calc R U . . .
C32 C -0.5115(7) 0.2783(18) -0.4406(7) 0.053(4) Uani 0.809(16) 1 d . . P B 4
H33 H -0.5586 0.3513 -0.4417 0.079 Uiso 0.809(16) 1 calc R U P B 4
H34 H -0.5385 0.1868 -0.4802 0.079 Uiso 0.809(16) 1 calc R U P B 4
H35 H -0.4719 0.3401 -0.4576 0.079 Uiso 0.809(16) 1 calc R U P B 4
C33 C -0.0429(8) -1.3753(15) 0.3646(7) 0.079(4) Uani 1 1 d . . . . .
H36 H -0.0476 -1.4406 0.3158 0.118 Uiso 1 1 calc R U . . .
H37 H -0.0854 -1.4172 0.3843 0.118 Uiso 1 1 calc R U . . .
H38 H 0.0178 -1.3835 0.4108 0.118 Uiso 1 1 calc R U . . .
C34 C -0.6548(8) -0.3885(13) -0.3238(6) 0.066(3) Uani 1 1 d . . . . .
H39 H -0.5905 -0.4057 -0.3023 0.098 Uiso 1 1 calc R U . . .
H40 H -0.6869 -0.4865 -0.3551 0.098 Uiso 1 1 calc R U . . .
H41 H -0.6686 -0.3688 -0.2758 0.098 Uiso 1 1 calc R U . . .
C35 C -0.0582(7) -1.1020(19) 0.4175(7) 0.078(4) Uani 1 1 d . . . . .
H42 H 0.0021 -1.1125 0.4642 0.117 Uiso 1 1 calc R U . . .
H43 H -0.1015 -1.1476 0.4352 0.117 Uiso 1 1 calc R U . . .
H44 H -0.0716 -0.9855 0.4028 0.117 Uiso 1 1 calc R U . . .
C36 C -0.1625(6) -1.1881(19) 0.2694(7) 0.089(4) Uani 1 1 d . . . . .
H45 H -0.1806 -1.0724 0.2581 0.134 Uiso 1 1 calc R U . . .
H46 H -0.2009 -1.2452 0.2897 0.134 Uiso 1 1 calc R U . . .
H47 H -0.1682 -1.2403 0.2169 0.134 Uiso 1 1 calc R U . . .
C37 C -0.4034(9) 0.349(2) -0.2917(9) 0.067(5) Uani 0.809(16) 1 d . . P B 4
H48 H -0.3713 0.3085 -0.2331 0.101 Uiso 0.809(16) 1 calc R U P B 4
H49 H -0.4436 0.4384 -0.2937 0.101 Uiso 0.809(16) 1 calc R U P B 4
H50 H -0.3604 0.3902 -0.3109 0.101 Uiso 0.809(16) 1 calc R U P B 4
C38 C 0.1487(13) -0.634(2) 0.3016(12) 0.079(6) Uani 0.636(18) 1 d . . P C 2
H51 H 0.0871 -0.6011 0.2859 0.119 Uiso 0.636(18) 1 calc R U P C 2
H52 H 0.1540 -0.6679 0.2504 0.119 Uiso 0.636(18) 1 calc R U P C 2
H53 H 0.1887 -0.5409 0.3282 0.119 Uiso 0.636(18) 1 calc R U P C 2
C39 C 0.121(2) -1.388(4) 0.1624(17) 0.061(8) Uani 0.50(5) 1 d . . P D 5
H54 H 0.1727 -1.3935 0.2187 0.092 Uiso 0.50(5) 1 calc R U P D 5
H55 H 0.1373 -1.4354 0.1199 0.092 Uiso 0.50(5) 1 calc R U P D 5
H56 H 0.0713 -1.4491 0.1631 0.092 Uiso 0.50(5) 1 calc R U P D 5
C40 C 0.2743(13) -0.832(3) 0.3885(15) 0.102(8) Uani 0.636(18) 1 d . . P C 2
H57 H 0.3139 -0.7378 0.4150 0.152 Uiso 0.636(18) 1 calc R U P C 2
H58 H 0.2781 -0.8629 0.3363 0.152 Uiso 0.636(18) 1 calc R U P C 2
H59 H 0.2926 -0.9248 0.4281 0.152 Uiso 0.636(18) 1 calc R U P C 2
C41 C 0.1690(17) -0.735(3) 0.4428(12) 0.088(8) Uani 0.636(18) 1 d . . P C 2
H60 H 0.1072 -0.7056 0.4286 0.132 Uiso 0.636(18) 1 calc R U P C 2
H61 H 0.2077 -0.6394 0.4685 0.132 Uiso 0.636(18) 1 calc R U P C 2
H62 H 0.1881 -0.8265 0.4832 0.132 Uiso 0.636(18) 1 calc R U P C 2
O8 O -0.0529(6) -1.3253(10) 0.1925(5) 0.062(3) Uani 0.726(14) 1 d . . P . .
H63 H -0.0435 -1.3567 0.1516 0.093 Uiso 0.726(14) 1 calc R U P . .
O9 O 0.1759(14) -0.922(3) 0.2181(14) 0.057(8) Uani 0.274(14) 1 d . . P . .
H64 H 0.1756 -0.9755 0.1772 0.085 Uiso 0.274(14) 1 calc R U P . .
C42 C 0.1121(13) -0.626(3) 0.3642(14) 0.040(7) Uani 0.364(18) 1 d . . P C 1
H65 H 0.1494 -0.5395 0.4024 0.060 Uiso 0.364(18) 1 calc R U P C 1
H66 H 0.0680 -0.6626 0.3830 0.060 Uiso 0.364(18) 1 calc R U P C 1
H67 H 0.0814 -0.5829 0.3061 0.060 Uiso 0.364(18) 1 calc R U P C 1
C43 C 0.2389(18) -0.731(4) 0.342(2) 0.070(9) Uani 0.364(18) 1 d . . P C 1
H68 H 0.2774 -0.8239 0.3449 0.104 Uiso 0.364(18) 1 calc R U P C 1
H69 H 0.2751 -0.6435 0.3805 0.104 Uiso 0.364(18) 1 calc R U P C 1
H70 H 0.2097 -0.6886 0.2837 0.104 Uiso 0.364(18) 1 calc R U P C 1
C44 C 0.2271(17) -0.821(4) 0.4690(15) 0.051(8) Uani 0.364(18) 1 d . . P C 1
H71 H 0.2723 -0.9067 0.4798 0.077 Uiso 0.364(18) 1 calc R U P C 1
H72 H 0.1839 -0.8599 0.4885 0.077 Uiso 0.364(18) 1 calc R U P C 1
H73 H 0.2561 -0.7209 0.4998 0.077 Uiso 0.364(18) 1 calc R U P C 1
C45 C -0.462(3) 0.127(9) -0.430(3) 0.06(2) Uani 0.191(16) 1 d . . P B 3
H74 H -0.4334 0.1973 -0.4554 0.093 Uiso 0.191(16) 1 calc R U P B 3
H75 H -0.5251 0.1109 -0.4704 0.093 Uiso 0.191(16) 1 calc R U P B 3
H76 H -0.4322 0.0203 -0.4148 0.093 Uiso 0.191(16) 1 calc R U P B 3
C46 C -0.487(5) 0.396(7) -0.378(3) 0.08(2) Uani 0.191(16) 1 d . . P B 3
H77 H -0.4860 0.4583 -0.3296 0.113 Uiso 0.191(16) 1 calc R U P B 3
H78 H -0.5471 0.3978 -0.4249 0.113 Uiso 0.191(16) 1 calc R U P B 3
H79 H -0.4451 0.4470 -0.3962 0.113 Uiso 0.191(16) 1 calc R U P B 3
C47 C -0.358(4) 0.222(13) -0.278(4) 0.11(3) Uani 0.191(16) 1 d . . P B 3
H80 H -0.3574 0.2277 -0.2221 0.159 Uiso 0.191(16) 1 calc R U P B 3
H81 H -0.3300 0.3215 -0.2871 0.159 Uiso 0.191(16) 1 calc R U P B 3
H82 H -0.3246 0.1249 -0.2807 0.159 Uiso 0.191(16) 1 calc R U P B 3
C48 C 0.160(3) -1.308(6) 0.1602(13) 0.065(11) Uani 0.50(5) 1 d . . P D 1
H83 H 0.1570 -1.3873 0.1168 0.097 Uiso 0.50(5) 1 calc R U P D 1
H84 H 0.1868 -1.3615 0.2163 0.097 Uiso 0.50(5) 1 calc R U P D 1
H85 H 0.1964 -1.2137 0.1606 0.097 Uiso 0.50(5) 1 calc R U P D 1
C51 C 0.0701(18) -1.253(4) 0.1409(10) 0.041(6) Uiso 0.50(5) 1 d . . P D 1
H89 H 0.0370 -1.3538 0.1430 0.049 Uiso 0.50(5) 1 calc R U P D 1
C52 C 0.0936(16) -1.204(3) 0.1395(9) 0.031(5) Uiso 0.50(5) 1 d . . P D 5
H90 H 0.1459 -1.1403 0.1421 0.037 Uiso 0.50(5) 1 calc R U P D 5

loop_
_atom_site_aniso_label
_atom_site_aniso_U_11
_atom_site_aniso_U_22
_atom_site_aniso_U_33
_atom_site_aniso_U_23
_atom_site_aniso_U_13
_atom_site_aniso_U_12
O1 0.028(3) 0.052(4) 0.031(3) -0.006(3) 0.005(2) 0.002(3)
O2 0.040(3) 0.039(3) 0.040(3) 0.009(3) 0.021(2) 0.007(3)
O3 0.034(3) 0.046(3) 0.032(3) 0.000(3) 0.009(2) 0.016(3)
C1 0.026(3) 0.037(4) 0.023(3) 0.007(3) 0.007(3) 0.005(3)
O4 0.039(3) 0.056(4) 0.036(3) -0.005(3) 0.016(3) -0.009(3)
C2 0.027(4) 0.039(5) 0.025(4) 0.004(3) 0.004(3) 0.002(3)
N1 0.028(3) 0.031(4) 0.039(4) 0.002(3) 0.012(3) 0.005(3)
C3 0.034(4) 0.038(4) 0.020(3) 0.002(3) 0.009(3) 0.006(3)
N2 0.039(4) 0.034(4) 0.041(4) 0.009(3) 0.017(3) 0.003(3)
N3 0.025(3) 0.033(3) 0.022(3) -0.002(3) 0.003(2) 0.006(3)
C4 0.028(4) 0.032(4) 0.021(3) -0.003(3) 0.005(3) 0.005(3)
C5 0.022(3) 0.039(5) 0.036(4) 0.011(4) 0.013(3) 0.008(3)
C6 0.035(4) 0.047(5) 0.037(4) 0.000(4) 0.018(3) -0.002(4)
C7 0.019(3) 0.039(4) 0.027(4) 0.007(3) 0.009(3) 0.006(3)
N4 0.052(4) 0.055(5) 0.023(3) -0.003(3) 0.006(3) 0.018(4)
C8 0.037(4) 0.035(4) 0.031(4) -0.004(4) 0.011(3) -0.005(4)
C9 0.025(4) 0.045(5) 0.028(4) 0.005(3) 0.008(3) 0.013(3)
O5 0.048(3) 0.056(4) 0.066(4) 0.023(3) 0.035(3) 0.027(3)
C10 0.030(4) 0.037(4) 0.028(4) 0.005(3) 0.013(3) 0.013(3)
C11 0.016(3) 0.037(4) 0.026(3) 0.000(3) 0.002(3) 0.002(3)
C12 0.036(4) 0.045(5) 0.038(4) 0.005(4) 0.017(3) 0.006(4)
O6 0.055(4) 0.046(4) 0.042(3) -0.013(3) -0.003(3) 0.005(3)
C13 0.037(4) 0.059(6) 0.029(4) 0.003(4) 0.012(3) 0.004(4)
C14 0.032(4) 0.047(5) 0.036(4) -0.015(4) 0.005(3) -0.008(4)
C15 0.046(4) 0.035(5) 0.018(3) 0.003(3) -0.003(3) 0.005(4)
C16 0.029(4) 0.037(4) 0.024(3) -0.004(3) 0.006(3) 0.001(3)
O7 0.031(3) 0.062(5) 0.099(5) -0.017(4) 0.009(3) 0.008(3)
C17 0.051(5) 0.041(5) 0.025(4) 0.002(4) 0.008(3) 0.012(4)
C18 0.036(4) 0.039(5) 0.027(4) 0.003(4) 0.003(3) -0.004(4)
C19 0.033(4) 0.040(5) 0.036(4) 0.004(4) 0.011(3) -0.005(4)
C20 0.030(4) 0.036(4) 0.036(4) -0.005(4) 0.008(3) 0.001(3)
C21 0.045(5) 0.035(5) 0.045(4) 0.003(4) 0.014(4) -0.011(4)
C22 0.028(4) 0.040(5) 0.077(6) 0.000(5) 0.019(4) -0.005(4)
C23 0.027(4) 0.041(5) 0.036(4) 0.015(4) 0.011(3) 0.014(3)
C24 0.025(5) 0.062(8) 0.047(6) 0.002(5) 0.017(4) -0.003(5)
C25 0.031(4) 0.035(5) 0.039(4) -0.002(4) -0.003(3) 0.007(3)
C26 0.043(5) 0.053(6) 0.038(4) 0.010(4) 0.016(4) 0.008(4)
C27 0.044(5) 0.047(5) 0.033(4) 0.008(4) 0.011(4) 0.015(4)
C28 0.051(5) 0.042(6) 0.054(5) 0.001(4) 0.014(4) -0.019(5)
C29 0.084(7) 0.053(6) 0.036(4) -0.014(4) 0.019(4) -0.023(5)
C30 0.034(4) 0.055(6) 0.037(4) 0.004(4) 0.005(3) -0.010(4)
C31 0.057(6) 0.067(7) 0.043(5) -0.005(5) 0.004(4) -0.027(5)
C32 0.041(6) 0.070(9) 0.048(7) 0.027(7) 0.021(5) 0.014(6)
C33 0.074(7) 0.067(7) 0.066(7) 0.024(6) 0.006(5) -0.018(6)
C34 0.094(8) 0.038(5) 0.058(6) 0.005(5) 0.027(5) -0.002(6)
C35 0.073(7) 0.099(10) 0.073(7) 0.004(7) 0.041(6) -0.012(7)
C36 0.041(5) 0.113(11) 0.087(8) 0.046(8) 0.004(5) -0.012(6)
C37 0.065(9) 0.074(10) 0.078(9) -0.032(8) 0.046(8) -0.039(8)
C38 0.085(13) 0.058(12) 0.088(13) 0.001(10) 0.033(10) -0.030(10)
C39 0.081(19) 0.053(17) 0.062(14) -0.001(12) 0.043(14) 0.023(14)
C40 0.062(12) 0.085(17) 0.122(19) 0.008(14) 0.008(12) -0.045(12)
C41 0.112(18) 0.075(16) 0.063(12) -0.033(12) 0.026(12) -0.059(15)
O8 0.080(7) 0.033(5) 0.028(4) -0.008(4) -0.016(4) 0.002(4)
O9 0.051(14) 0.069(18) 0.064(15) -0.026(13) 0.037(12) -0.032(12)
C42 0.026(11) 0.038(13) 0.043(14) 0.001(11) 0.005(9) 0.005(9)
C43 0.039(15) 0.05(2) 0.12(3) 0.00(2) 0.041(17) -0.010(15)
C44 0.029(13) 0.060(18) 0.037(13) -0.001(12) -0.010(10) -0.016(12)
C45 0.04(3) 0.11(5) 0.05(3) -0.04(3) 0.03(2) -0.04(3)
C46 0.12(5) 0.05(3) 0.05(3) 0.03(3) 0.03(3) 0.04(4)
C47 0.05(3) 0.12(7) 0.10(5) -0.04(5) -0.01(3) 0.01(4)
C48 0.064(18) 0.09(2) 0.033(10) 0.024(13) 0.017(11) 0.058(17)

loop_
_atom_type_symbol
_atom_type_description
_atom_type_scat_dispersion_real
_atom_type_scat_dispersion_imag
_atom_type_scat_source
C C 0.0033 0.0016 'International Tables Vol C Tables 4.2.6.8 and 6.1.1.4'
H H 0.0000 0.0000 'International Tables Vol C Tables 4.2.6.8 and 6.1.1.4'
N N 0.0061 0.0033 'International Tables Vol C Tables 4.2.6.8 and 6.1.1.4'
O O 0.0106 0.0060 'International Tables Vol C Tables 4.2.6.8 and 6.1.1.4'

loop_
_geom_angle_atom_site_label_1
_geom_angle_atom_site_label_2
_geom_angle_atom_site_label_3
_geom_angle
C16 C1 C3 116.2(6)
C16 C1 C6 122.9(7)
C3 C1 C6 120.9(6)
C5 O4 H1 109.5
C3 C2 C5 117.6(7)
C3 C2 C21 120.5(7)
C5 C2 C21 121.8(7)
C23 N1 C11 113.3(7)
C23 N1 H2 127(4)
C11 N1 H2 120(4)
C2 C3 C1 124.0(7)
C2 C3 H3 118.0
C1 C3 H3 118.0
C4 N2 C20 115.2(6)
C4 N2 H4 122.4
C20 N2 H4 122.4
C9 N3 H5 109.5
C9 N3 H6 109.5
H5 N3 H6 109.5
C9 N3 H7 109.5
H5 N3 H7 109.5
H6 N3 H7 109.5
O2 C4 N2 125.0(7)
O2 C4 C12 125.9(7)
N2 C4 C12 109.1(6)
O4 C5 C10 123.0(6)
O4 C5 C2 116.9(7)
C10 C5 C2 120.0(7)
C37 C6 C1 111.9(7)
C45 C6 C1 112.4(19)
C37 C6 C24 109.5(8)
C1 C6 C24 109.1(7)
C37 C6 C32 108.8(10)
C1 C6 C32 109.1(7)
C24 C6 C32 108.3(7)
C45 C6 C47 111(4)
C1 C6 C47 114(3)
C45 C6 C46 104(3)
C1 C6 C46 109(3)
C47 C6 C46 105(5)
O3 C7 O1 125.1(6)
O3 C7 C11 117.8(6)
O1 C7 C11 117.1(6)
C51 N4 H86 109.5
C51 N4 H87 109.5
H86 N4 H87 109.5
C51 N4 H88 109.5
H86 N4 H88 109.5
H87 N4 H88 109.5
C18 C8 C19 123.9(7)
C18 C8 H8 118.0
C19 C8 H8 118.0
C17 C9 N3 110.0(7)
C17 C9 C10 114.3(7)
N3 C9 C10 108.9(6)
C17 C9 H9 107.8
N3 C9 H9 107.8
C10 C9 H9 107.8
C16 C10 C5 119.7(6)
C16 C10 C9 120.2(7)
C5 C10 C9 120.0(7)
N1 C11 C14 101.8(5)
N1 C11 C7 113.0(5)
C14 C11 C7 113.3(7)
N1 C11 H10 109.5
C14 C11 H10 109.5
C7 C11 H10 109.5
C4 C12 C13 104.1(7)
C4 C12 H11 110.9
C13 C12 H11 110.9
C4 C12 H12 110.9
C13 C12 H12 110.9
H11 C12 H12 108.9
C12 C13 C20 104.8(6)
C12 C13 H13 110.8
C20 C13 H13 110.8
C12 C13 H14 110.8
C20 C13 H14 110.8
H13 C13 H14 108.9
C22 C14 C11 103.1(6)
C22 C14 H15 111.1
C11 C14 H15 111.1
C22 C14 H16 111.1
C11 C14 H16 111.1
H15 C14 H16 109.1
C18 C15 O8 117.0(8)
C18 C15 C27 121.7(8)
O8 C15 C27 121.2(8)
C1 C16 C10 122.3(7)
C1 C16 H17 118.8
C10 C16 H17 118.8
C9 C17 H18 109.5
C9 C17 H19 109.5
H18 C17 H19 109.5
C9 C17 H20 109.5
H18 C17 H20 109.5
H19 C17 H20 109.5
C8 C18 C15 116.2(7)
C8 C18 C30 121.7(7)
C15 C18 C30 122.0(7)
C26 C19 C8 117.8(7)
C26 C19 C28 121.7(7)
C8 C19 C28 120.5(7)
N2 C20 C13 102.2(6)
N2 C20 C25 114.1(6)
C13 C20 C25 110.3(7)
N2 C20 H21 110.0
C13 C20 H21 110.0
C25 C20 H21 110.0
C29 C21 C31 108.0(7)
C29 C21 C34 106.5(8)
C31 C21 C34 108.4(8)
C29 C21 C2 113.1(7)
C31 C21 C2 111.3(8)
C34 C21 C2 109.3(7)
C23 C22 C14 105.0(7)
C23 C22 H22 110.7
C14 C22 H22 110.7
C23 C22 H23 110.7
C14 C22 H23 110.7
H22 C22 H23 108.8
O5 C23 N1 126.4(8)
O5 C23 C22 124.8(8)
N1 C23 C22 108.8(7)
C6 C24 H24 109.5
C6 C24 H25 109.5
H24 C24 H25 109.5
C6 C24 H26 109.5
H24 C24 H26 109.5
H25 C24 H26 109.5
O7 C25 O6 126.0(8)
O7 C25 C20 115.8(7)
O6 C25 C20 118.1(7)
C19 C26 C27 120.7(8)
C19 C26 O9 116.5(11)
C27 C26 O9 122.3(11)
C26 C27 C15 119.5(8)
C26 C27 C52 109.7(13)
C15 C27 C52 130.8(14)
C26 C27 C51 130.5(15)
C15 C27 C51 109.7(16)
C43 C28 C19 118.1(15)
C41 C28 C19 114.4(9)
C41 C28 C38 110.6(15)
C19 C28 C38 107.5(8)
C41 C28 C40 109.9(15)
C19 C28 C40 106.7(11)
C38 C28 C40 107.5(13)
C43 C28 C42 109.8(18)
C19 C28 C42 109.7(10)
C43 C28 C44 106.9(18)
C19 C28 C44 109.8(12)
C42 C28 C44 101.1(15)
C21 C29 H27 109.5
C21 C29 H28 109.5
H27 C29 H28 109.5
C21 C29 H29 109.5
H27 C29 H29 109.5
H28 C29 H29 109.5
C33 C30 C18 111.9(9)
C33 C30 C36 108.1(9)
C18 C30 C36 110.8(7)
C33 C30 C35 107.0(9)
C18 C30 C35 112.0(8)
C36 C30 C35 106.9(9)
C21 C31 H30 109.5
C21 C31 H31 109.5
H30 C31 H31 109.5
C21 C31 H32 109.5
H30 C31 H32 109.5
H31 C31 H32 109.5
C6 C32 H33 109.5
C6 C32 H34 109.5
H33 C32 H34 109.5
C6 C32 H35 109.5
H33 C32 H35 109.5
H34 C32 H35 109.5
C30 C33 H36 109.5
C30 C33 H37 109.5
H36 C33 H37 109.5
C30 C33 H38 109.5
H36 C33 H38 109.5
H37 C33 H38 109.5
C21 C34 H39 109.5
C21 C34 H40 109.5
H39 C34 H40 109.5
C21 C34 H41 109.5
H39 C34 H41 109.5
H40 C34 H41 109.5
C30 C35 H42 109.5
C30 C35 H43 109.5
H42 C35 H43 109.5
C30 C35 H44 109.5
H42 C35 H44 109.5
H43 C35 H44 109.5
C30 C36 H45 109.5
C30 C36 H46 109.5
H45 C36 H46 109.5
C30 C36 H47 109.5
H45 C36 H47 109.5
H46 C36 H47 109.5
C6 C37 H48 109.5
C6 C37 H49 109.5
H48 C37 H49 109.5
C6 C37 H50 109.5
H48 C37 H50 109.5
H49 C37 H50 109.5
C28 C38 H51 109.5
C28 C38 H52 109.5
H51 C38 H52 109.5
C28 C38 H53 109.5
H51 C38 H53 109.5
H52 C38 H53 109.5
C52 C39 H54 109.5
C52 C39 H55 109.5
H54 C39 H55 109.5
C52 C39 H56 109.5
H54 C39 H56 109.5
H55 C39 H56 109.5
C28 C40 H57 109.5
C28 C40 H58 109.5
H57 C40 H58 109.5
C28 C40 H59 109.5
H57 C40 H59 109.5
H58 C40 H59 109.5
C28 C41 H60 109.5
C28 C41 H61 109.5
H60 C41 H61 109.5
C28 C41 H62 109.5
H60 C41 H62 109.5
H61 C41 H62 109.5
C15 O8 H63 109.5
C26 O9 H64 109.5
C28 C42 H65 109.5
C28 C42 H66 109.5
H65 C42 H66 109.5
C28 C42 H67 109.5
H65 C42 H67 109.5
H66 C42 H67 109.5
C28 C43 H68 109.5
C28 C43 H69 109.5
H68 C43 H69 109.5
C28 C43 H70 109.5
H68 C43 H70 109.5
H69 C43 H70 109.5
C28 C44 H71 109.5
C28 C44 H72 109.5
H71 C44 H72 109.5
C28 C44 H73 109.5
H71 C44 H73 109.5
H72 C44 H73 109.5
C6 C45 H74 109.5
C6 C45 H75 109.5
H74 C45 H75 109.5
C6 C45 H76 109.5
H74 C45 H76 109.5
H75 C45 H76 109.5
C6 C46 H77 109.5
C6 C46 H78 109.5
H77 C46 H78 109.5
C6 C46 H79 109.5
H77 C46 H79 109.5
H78 C46 H79 109.5
C6 C47 H80 109.5
C6 C47 H81 109.5
H80 C47 H81 109.5
C6 C47 H82 109.5
H80 C47 H82 109.5
H81 C47 H82 109.5
C51 C48 H83 109.5
C51 C48 H84 109.5
H83 C48 H84 109.5
C51 C48 H85 109.5
H83 C48 H85 109.5
H84 C48 H85 109.5
N4 C51 C48 116(2)
N4 C51 C27 110.7(14)
C48 C51 C27 113(2)
N4 C51 H89 105.5
C48 C51 H89 105.5
C27 C51 H89 105.5
C27 C52 C39 106(2)
C27 C52 N4 109.6(12)
C39 C52 N4 113(2)
C27 C52 H90 109.2
C39 C52 H90 109.2
N4 C52 H90 109.2

loop_
_geom_bond_atom_site_label_1
_geom_bond_atom_site_label_2
_geom_bond_distance
O1 C7 1.253(8)
O2 C4 1.242(8)
O3 C7 1.242(9)
C1 C16 1.379(9)
C1 C3 1.400(11)
C1 C6 1.531(10)
O4 C5 1.374(9)
O4 H1 0.8400
C2 C3 1.390(11)
C2 C5 1.401(10)
C2 C21 1.554(12)
N1 C23 1.315(10)
N1 C11 1.456(9)
N1 H2 0.87(7)
C3 H3 0.9500
N2 C4 1.331(10)
N2 C20 1.439(9)
N2 H4 0.8800
N3 C9 1.512(8)
N3 H5 1.0330
N3 H6 1.0330
N3 H7 1.0330
C4 C12 1.495(10)
C5 C10 1.395(11)
C6 C37 1.516(14)
C6 C45 1.53(4)
C6 C24 1.533(14)
C6 C32 1.550(12)
C6 C47 1.58(5)
C6 C46 1.60(5)
C7 C11 1.541(9)
N4 C51 1.48(2)
N4 C52 1.467(17)
N4 H86 1.0330
N4 H87 1.0330
N4 H88 1.0330
C8 C18 1.394(11)
C8 C19 1.406(11)
C8 H8 0.9500
C9 C17 1.511(12)
C9 C10 1.526(10)
C9 H9 1.0000
O5 C23 1.242(9)
C10 C16 1.394(10)
C11 C14 1.538(10)
C11 H10 1.0000
C12 C13 1.534(11)
C12 H11 0.9900
C12 H12 0.9900
O6 C25 1.248(10)
C13 C20 1.547(12)
C13 H13 0.9900
C13 H14 0.9900
C14 C22 1.509(11)
C14 H15 0.9900
C14 H16 0.9900
C15 C18 1.401(11)
C15 O8 1.402(11)
C15 C27 1.403(12)
C16 H17 0.9500
O7 C25 1.236(10)
C17 H18 0.9800
C17 H19 0.9800
C17 H20 0.9800
C18 C30 1.514(11)
C19 C26 1.385(12)
C19 C28 1.541(12)
C20 C25 1.550(10)
C20 H21 1.0000
C21 C29 1.534(12)
C21 C31 1.537(13)
C21 C34 1.542(13)
C22 C23 1.491(12)
C22 H22 0.9900
C22 H23 0.9900
C24 H24 0.9800
C24 H25 0.9800
C24 H26 0.9800
C26 C27 1.401(13)
C26 O9 1.43(2)
C27 C52 1.553(18)
C27 C51 1.52(2)
C28 C43 1.38(3)
C28 C41 1.45(2)
C28 C38 1.58(2)
C28 C40 1.58(2)
C28 C42 1.64(2)
C28 C44 1.65(3)
C29 H27 0.9800
C29 H28 0.9800
C29 H29 0.9800
C30 C33 1.506(16)
C30 C36 1.552(12)
C30 C35 1.559(14)
C31 H30 0.9800
C31 H31 0.9800
C31 H32 0.9800
C32 H33 0.9800
C32 H34 0.9800
C32 H35 0.9800
C33 H36 0.9800
C33 H37 0.9800
C33 H38 0.9800
C34 H39 0.9800
C34 H40 0.9800
C34 H41 0.9800
C35 H42 0.9800
C35 H43 0.9800
C35 H44 0.9800
C36 H45 0.9800
C36 H46 0.9800
C36 H47 0.9800
C37 H48 0.9800
C37 H49 0.9800
C37 H50 0.9800
C38 H51 0.9800
C38 H52 0.9800
C38 H53 0.9800
C39 C52 1.56(4)
C39 H54 0.9800
C39 H55 0.9800
C39 H56 0.9800
C40 H57 0.9800
C40 H58 0.9800
C40 H59 0.9800
C41 H60 0.9800
C41 H61 0.9800
C41 H62 0.9800
O8 H63 0.8400
O9 H64 0.8400
C42 H65 0.9800
C42 H66 0.9800
C42 H67 0.9800
C43 H68 0.9800
C43 H69 0.9800
C43 H70 0.9800
C44 H71 0.9800
C44 H72 0.9800
C44 H73 0.9800
C45 H74 0.9800
C45 H75 0.9800
C45 H76 0.9800
C46 H77 0.9800
C46 H78 0.9800
C46 H79 0.9800
C47 H80 0.9800
C47 H81 0.9800
C47 H82 0.9800
C48 C51 1.46(4)
C48 H83 0.9800
C48 H84 0.9800
C48 H85 0.9800
C51 H89 1.0000
C52 H90 1.0000

loop_
_geom_torsion_atom_site_label_1
_geom_torsion_atom_site_label_2
_geom_torsion_atom_site_label_3
_geom_torsion_atom_site_label_4
_geom_torsion
C5 C2 C3 C1 0.1(11)
C21 C2 C3 C1 -177.8(7)
C16 C1 C3 C2 -1.9(11)
C6 C1 C3 C2 176.7(7)
C20 N2 C4 O2 -174.0(6)
C20 N2 C4 C12 6.0(9)
C3 C2 C5 O4 179.8(6)
C21 C2 C5 O4 -2.3(10)
C3 C2 C5 C10 3.2(10)
C21 C2 C5 C10 -178.9(7)
C16 C1 C6 C37 1.6(12)
C3 C1 C6 C37 -176.8(9)
C16 C1 C6 C45 -179(3)
C3 C1 C6 C45 3(3)
C16 C1 C6 C24 122.9(8)
C3 C1 C6 C24 -55.5(9)
C16 C1 C6 C32 -118.9(9)
C3 C1 C6 C32 62.7(10)
C16 C1 C6 C47 53(4)
C3 C1 C6 C47 -125(4)
C16 C1 C6 C46 -64(3)
C3 C1 C6 C46 118(2)
O4 C5 C10 C16 178.9(7)
C2 C5 C10 C16 -4.7(10)
O4 C5 C10 C9 2.6(10)
C2 C5 C10 C9 179.1(6)
C17 C9 C10 C16 42.0(10)
N3 C9 C10 C16 -81.5(9)
C17 C9 C10 C5 -141.8(7)
N3 C9 C10 C5 94.8(8)
C23 N1 C11 C14 -24.5(8)
C23 N1 C11 C7 97.4(7)
O3 C7 C11 N1 -167.0(6)
O1 C7 C11 N1 13.2(9)
O3 C7 C11 C14 -51.9(9)
O1 C7 C11 C14 128.4(7)
O2 C4 C12 C13 -171.6(7)
N2 C4 C12 C13 8.3(8)
C4 C12 C13 C20 -18.0(8)
N1 C11 C14 C22 27.4(8)
C7 C11 C14 C22 -94.2(7)
C3 C1 C16 C10 0.3(11)
C6 C1 C16 C10 -178.1(7)
C5 C10 C16 C1 2.9(11)
C9 C10 C16 C1 179.1(7)
C19 C8 C18 C15 -0.7(12)
C19 C8 C18 C30 177.2(8)
O8 C15 C18 C8 -178.6(7)
C27 C15 C18 C8 3.5(11)
O8 C15 C18 C30 3.5(11)
C27 C15 C18 C30 -174.4(7)
C18 C8 C19 C26 -1.0(12)
C18 C8 C19 C28 179.4(8)
C4 N2 C20 C13 -17.4(8)
C4 N2 C20 C25 101.7(8)
C12 C13 C20 N2 20.9(8)
C12 C13 C20 C25 -100.8(7)
C3 C2 C21 C29 -0.5(11)
C5 C2 C21 C29 -178.3(8)
C3 C2 C21 C31 -122.3(8)
C5 C2 C21 C31 59.9(10)
C3 C2 C21 C34 118.0(9)
C5 C2 C21 C34 -59.8(10)
C11 C14 C22 C23 -22.5(8)
C11 N1 C23 O5 -168.4(7)
C11 N1 C23 C22 10.5(8)
C14 C22 C23 O5 -172.5(7)
C14 C22 C23 N1 8.6(9)
N2 C20 C25 O7 157.0(8)
C13 C20 C25 O7 -88.7(9)
N2 C20 C25 O6 -25.0(11)
C13 C20 C25 O6 89.4(9)
C8 C19 C26 C27 0.0(12)
C28 C19 C26 C27 179.6(8)
C8 C19 C26 O9 172.0(13)
C28 C19 C26 O9 -8.4(16)
C19 C26 C27 C15 2.7(12)
O9 C26 C27 C15 -168.9(14)
C19 C26 C27 C52 -175.3(9)
O9 C26 C27 C52 13.1(17)
C19 C26 C27 C51 -170.6(12)
O9 C26 C27 C51 18(2)
C18 C15 C27 C26 -4.5(12)
O8 C15 C27 C26 177.6(7)
C18 C15 C27 C52 172.9(10)
O8 C15 C27 C52 -4.9(15)
C18 C15 C27 C51 170.1(10)
O8 C15 C27 C51 -7.7(12)
C26 C19 C28 C43 -4(2)
C8 C19 C28 C43 175.2(19)
C26 C19 C28 C41 -172.3(15)
C8 C19 C28 C41 7.3(17)
C26 C19 C28 C38 64.5(13)
C8 C19 C28 C38 -115.9(11)
C26 C19 C28 C40 -50.5(14)
C8 C19 C28 C40 129.0(12)
C26 C19 C28 C42 122.5(12)
C8 C19 C28 C42 -57.9(13)
C26 C19 C28 C44 -127.2(14)
C8 C19 C28 C44 52.3(16)
C8 C18 C30 C33 -118.3(9)
C15 C18 C30 C33 59.5(10)
C8 C18 C30 C36 121.0(10)
C15 C18 C30 C36 -61.2(12)
C8 C18 C30 C35 1.8(12)
C15 C18 C30 C35 179.6(8)
C52 N4 C51 C48 -53(4)
C52 N4 C51 C27 77(3)
C26 C27 C51 N4 -86(2)
C15 C27 C51 N4 100(2)
C52 C27 C51 N4 -74(3)
C26 C27 C51 C48 45(4)
C15 C27 C51 C48 -129(4)
C52 C27 C51 C48 58(4)
C26 C27 C52 C39 121(3)
C15 C27 C52 C39 -56(3)
C51 C27 C52 C39 -49(3)
C26 C27 C52 N4 -116.0(17)
C15 C27 C52 N4 66(2)
C51 C27 C52 N4 74(3)
C51 N4 C52 C27 -72(3)
C51 N4 C52 C39 47(3)
